data_7063916
loop_
_publ_author_name
'Wang, Xini'
'Zhang, Peng'
'Zheng, Ziyi'
'Bian, Guangling'
'Song, Ling'

_publ_section_title
;
 Thermal stability analysis of organic laser dye
 4,4&#x2032;-bis[(N-carbazole)styryl]-biphenyl
;
_journal_issue 32
_journal_name_full 'New Journal of Chemistry'
_journal_page_first 13709
_journal_page_last 13713
_journal_paper_doi 10.1039/D5NJ01391G
_journal_volume 49
_journal_year 2025
_chemical_formula_moiety 'C52 H36 N2'
_chemical_formula_sum 'C52 H36 N2'
_chemical_formula_weight 688.83
_chemical_name_systematic BSBCz-P-1
_space_group_crystal_system triclinic
_space_group_IT_number 2
_space_group_name_Hall '-P 1'
_space_group_name_H-M_alt 'P -1'
_atom_sites_solution_hydrogens geom
_atom_sites_solution_primary dual
_audit_block_doi 10.5517/ccdc.csd.cc2lz682
_audit_creation_date 2024-12-17
_audit_creation_method
;
Olex2 1.5
(compiled 2023.03.06 svn.rbb2c1857 for OlexSys, GUI svn.r6748)
;
_audit_update_record
;
2024-12-22 deposited with the CCDC.	2025-07-18 downloaded from the CCDC.
;
_cell_angle_alpha 97.1300(10)
_cell_angle_beta 92.6230(10)
_cell_angle_gamma 97.1860(10)
_cell_formula_units_Z 2
_cell_length_a 9.8474(2)
_cell_length_b 13.1392(2)
_cell_length_c 14.3948(2)
_cell_measurement_reflns_used 12108
_cell_measurement_temperature 293(2)
_cell_measurement_theta_max 76.3970
_cell_measurement_theta_min 3.0800
_cell_volume 1830.02(5)
_computing_molecular_graphics 'Olex2 1.5 (Dolomanov et al., 2009)'
_computing_publication_material 'Olex2 1.5 (Dolomanov et al., 2009)'
_computing_structure_refinement 'SHELXL 2014/7 (Sheldrick, 2015)'
_computing_structure_solution 'SHELXT 2014/5 (Sheldrick, 2014)'
_diffrn_ambient_temperature 293(2)
_diffrn_measured_fraction_theta_full 0.996
_diffrn_measured_fraction_theta_max 0.964
_diffrn_measurement_device_type 'XtaLAB Synergy, Single source at home/near, HyPix'
_diffrn_radiation_type CuK\a
_diffrn_radiation_wavelength 1.54184
_diffrn_reflns_av_R_equivalents 0.0311
_diffrn_reflns_av_unetI/netI 0.0334
_diffrn_reflns_Laue_measured_fraction_full 0.996
_diffrn_reflns_Laue_measured_fraction_max 0.964
_diffrn_reflns_limit_h_max 11
_diffrn_reflns_limit_h_min -12
_diffrn_reflns_limit_k_max 16
_diffrn_reflns_limit_k_min -16
_diffrn_reflns_limit_l_max 16
_diffrn_reflns_limit_l_min -18
_diffrn_reflns_number 22946
_diffrn_reflns_point_group_measured_fraction_full 0.996
_diffrn_reflns_point_group_measured_fraction_max 0.964
_diffrn_reflns_theta_full 67.684
_diffrn_reflns_theta_max 76.515
_diffrn_reflns_theta_min 3.100
_exptl_absorpt_coefficient_mu 0.551
_exptl_crystal_colour 'clear yellowish yellow'
_exptl_crystal_colour_lustre clear
_exptl_crystal_colour_modifier yellowish
_exptl_crystal_colour_primary yellow
_exptl_crystal_density_diffrn 1.250
_exptl_crystal_description plate
_exptl_crystal_F_000 724
_exptl_crystal_recrystallization_method 'Vapour deposition'
_exptl_crystal_size_max 0.7
_exptl_crystal_size_mid 0.6
_exptl_crystal_size_min 0.3
_refine_diff_density_max 0.925
_refine_diff_density_min -0.304
_refine_diff_density_rms 0.042
_refine_ls_extinction_coef 0.0018(2)
_refine_ls_extinction_expression Fc^*^=kFc[1+0.001xFc^2^\l^3^/sin(2\q)]^-1/4^
_refine_ls_extinction_method 'SHELXL-2014/7 (Sheldrick 2014'
_refine_ls_goodness_of_fit_ref 1.087
_refine_ls_hydrogen_treatment constr
_refine_ls_matrix_type full
_refine_ls_number_parameters 483
_refine_ls_number_reflns 7431
_refine_ls_number_restraints 0
_refine_ls_restrained_S_all 1.087
_refine_ls_R_factor_all 0.0834
_refine_ls_R_factor_gt 0.0698
_refine_ls_shift/su_max 0.000
_refine_ls_shift/su_mean 0.000
_refine_ls_structure_factor_coef Fsqd
_refine_ls_weighting_details 'w=1/[\s^2^(Fo^2^)+(0.0533P)^2^+1.5706P] where P=(Fo^2^+2Fc^2^)/3'
_refine_ls_weighting_scheme calc
_refine_ls_wR_factor_gt 0.1871
_refine_ls_wR_factor_ref 0.1941
_reflns_Friedel_coverage 0.000
_reflns_number_gt 6004
_reflns_number_total 7431
_reflns_threshold_expression 'I > 2\s(I)'
_cod_data_source_file d5nj01391g2.cif
_cod_data_source_block b-4_auto
_cod_depositor_comments 'Adding full bibliography for 7063915--7063917.cif.'
_cod_database_code 7063916
_shelx_shelxl_version_number 2014/7
_shelx_space_group_comment
;
The symmetry employed for this shelxl refinement is uniquely defined
by the following loop, which should always be used as a source of
symmetry information in preference to the above space-group names.
They are only intended as comments.
;
_olex2_refinement_description
;
1. Fixed Uiso
 At 1.2 times of:
  All C(H) groups
2.a Aromatic/amide H refined with riding coordinates:
 C00B(H00B), C00F(H00F), C00H(H00H), C00J(H00J), C00K(H00K), C00M(H00M),
 C00N(H00N), C00O(H00O), C00P(H00P), C00Q(H00Q), C00R(H00R), C00S(H00S),
 C00T(H00T), C00U(H00U), C00V(H00V), C00X(H00X), C00Y(H00Y), C00Z(H00Z),
 C010(H010), C011(H011), C012(H012), C013(H013), C014(H014), C015(H015),
 C017(H017), C018(H018), C019(H019), C01A(H01A), C01B(H01B), C01C(H01C),
 C01D(H01D), C01E(H01E), C01F(H01F), C01G(H01G), C01H(H01H), C01I(H01I)
;
_olex2_submission_special_instructions 'No special instructions were received'

loop_
_space_group_symop_operation_xyz
'x, y, z'
'-x, -y, -z'

loop_
_atom_site_label
_atom_site_type_symbol
_atom_site_fract_x
_atom_site_fract_y
_atom_site_fract_z
_atom_site_U_iso_or_equiv
_atom_site_adp_type
_atom_site_occupancy
_atom_site_site_symmetry_order
_atom_site_calc_flag
_atom_site_refinement_flags_posn
_atom_site_refinement_flags_adp
_atom_site_refinement_flags_occupancy
_atom_site_disorder_assembly
_atom_site_disorder_group
N001 N 0.2674(2) 0.13459(16) 1.22776(13) 0.0488(5) Uani 1 1 d . . . . .
N002 N 0.2425(2) 0.82981(17) -0.17571(14) 0.0517(5) Uani 1 1 d . . . . .
C003 C 0.3326(3) 0.91844(19) -0.18472(16) 0.0479(5) Uani 1 1 d . . . . .
C004 C 0.2649(3) 0.18911(19) 1.14866(16) 0.0476(5) Uani 1 1 d . . . . .
C005 C 0.3595(3) 0.15928(19) 1.30633(16) 0.0479(5) Uani 1 1 d . . . . .
C006 C 0.1811(3) 0.04426(19) 1.23790(17) 0.0492(6) Uani 1 1 d . . . . .
C007 C 0.3304(3) 0.0842(2) 1.36717(16) 0.0518(6) Uani 1 1 d . . . . .
C008 C 0.1467(3) 0.8116(2) -0.25247(16) 0.0499(6) Uani 1 1 d . . . . .
C009 C 0.2622(3) 0.46608(19) 0.57311(17) 0.0487(6) Uani 1 1 d . . . . .
C00A C 0.2533(3) 0.51115(18) 0.48412(17) 0.0506(6) Uani 1 1 d . . . . .
C00B C 0.2681(3) 0.1376(2) 1.05891(16) 0.0508(6) Uani 1 1 d . . . . .
H00B H 0.2703 0.0665 1.0503 0.061 Uiso 1 1 calc R U . . .
C00C C 0.2947(3) 0.95705(19) -0.26757(16) 0.0505(6) Uani 1 1 d . . . . .
C00D C 0.2438(3) 0.77463(19) -0.09652(17) 0.0507(6) Uani 1 1 d . . . . .
C00E C 0.1767(3) 0.8890(2) -0.31074(16) 0.0521(6) Uani 1 1 d . . . . .
C00F C 0.2681(3) 0.1909(2) 0.98212(17) 0.0540(6) Uani 1 1 d . . . . .
H00F H 0.2722 0.1553 0.9225 0.065 Uiso 1 1 calc R U . . .
C00G C 0.2178(3) 0.0111(2) 1.32340(18) 0.0526(6) Uani 1 1 d . . . . .
C00H C 0.4431(3) 0.9667(2) -0.12554(18) 0.0553(6) Uani 1 1 d . . . . .
H00H H 0.4664 0.9412 -0.0703 0.066 Uiso 1 1 calc R U . . .
C00I C 0.2754(3) 0.3756(2) 0.74098(18) 0.0539(6) Uani 1 1 d . . . . .
C00J C 0.2606(3) 0.2950(2) 1.15969(18) 0.0557(6) Uani 1 1 d . . . . .
H00J H 0.2594 0.3309 1.2195 0.067 Uiso 1 1 calc R U . . .
C00K C 0.3009(3) 0.3678(2) 0.57461(19) 0.0562(6) Uani 1 1 d . . . . .
H00K H 0.3233 0.3310 0.5193 0.067 Uiso 1 1 calc R U . . .
C00L C 0.2619(3) 0.2974(2) 0.99210(18) 0.0538(6) Uani 1 1 d . . . . .
C00M C 0.3591(3) 0.7318(2) -0.07199(19) 0.0590(7) Uani 1 1 d . . . . .
H00M H 0.4331 0.7344 -0.1099 0.071 Uiso 1 1 calc R U . . .
C00N C 0.4675(3) 0.2383(2) 1.32633(18) 0.0577(6) Uani 1 1 d . . . . .
H00N H 0.4871 0.2870 1.2855 0.069 Uiso 1 1 calc R U . . .
C00O C 0.3444(3) 0.4935(2) 0.41545(18) 0.0569(6) Uani 1 1 d . . . . .
H00O H 0.4144 0.4540 0.4256 0.068 Uiso 1 1 calc R U . . .
C00P C 0.2579(3) 0.3473(2) 1.08228(19) 0.0593(7) Uani 1 1 d . . . . .
H00P H 0.2534 0.4181 1.0910 0.071 Uiso 1 1 calc R U . . .
C00Q C 0.0395(3) 0.7322(2) -0.27489(19) 0.0597(7) Uani 1 1 d . . . . .
H00Q H 0.0208 0.6812 -0.2362 0.072 Uiso 1 1 calc R U . . .
C00R C 0.2315(3) 0.5186(2) 0.65792(19) 0.0634(7) Uani 1 1 d . . . . .
H00R H 0.2059 0.5845 0.6593 0.076 Uiso 1 1 calc R U . . .
C00S C 0.3718(3) 1.0457(2) -0.29108(19) 0.0606(7) Uani 1 1 d . . . . .
H00S H 0.3485 1.0726 -0.3455 0.073 Uiso 1 1 calc R U . . .
C00T C 0.2588(3) 0.3566(2) 0.91150(19) 0.0596(7) Uani 1 1 d . . . . .
H00T H 0.2389 0.4242 0.9233 0.071 Uiso 1 1 calc R U . . .
C00U C 0.3063(3) 0.3246(2) 0.65648(19) 0.0607(7) Uani 1 1 d . . . . .
H00U H 0.3318 0.2586 0.6550 0.073 Uiso 1 1 calc R U . . .
C00V C 0.3652(3) 0.6854(2) 0.0084(2) 0.0646(7) Uani 1 1 d . . . . .
H00V H 0.4439 0.6571 0.0239 0.078 Uiso 1 1 calc R U . . .
C00W C 0.2585(3) 0.6795(2) 0.06636(19) 0.0624(7) Uani 1 1 d . . . . .
C00X C 0.2814(3) 0.3225(2) 0.82481(19) 0.0586(7) Uani 1 1 d . . . . .
H00X H 0.3044 0.2556 0.8151 0.070 Uiso 1 1 calc R U . . .
C00Y C 0.3319(4) 0.5347(2) 0.33089(19) 0.0695(8) Uani 1 1 d . . . . .
H00Y H 0.3952 0.5237 0.2859 0.083 Uiso 1 1 calc R U . . .
C00Z C 0.0950(3) 0.8868(3) -0.39269(19) 0.0655(8) Uani 1 1 d . . . . .
H00Z H 0.1123 0.9378 -0.4316 0.079 Uiso 1 1 calc R U . . .
C010 C 0.1445(3) -0.0782(2) 1.3497(2) 0.0676(8) Uani 1 1 d . . . . .
H010 H 0.1687 -0.1023 1.4054 0.081 Uiso 1 1 calc R U . . .
C011 C 0.4096(3) 0.0910(2) 1.45062(19) 0.0649(8) Uani 1 1 d . . . . .
H011 H 0.3909 0.0426 1.4919 0.078 Uiso 1 1 calc R U . . .
C012 C 0.5176(3) 1.0538(2) -0.1514(2) 0.0622(7) Uani 1 1 d . . . . .
H012 H 0.5929 1.0870 -0.1133 0.075 Uiso 1 1 calc R U . . .
C013 C 0.2382(3) 0.4747(2) 0.74052(19) 0.0658(8) Uani 1 1 d . . . . .
H013 H 0.2177 0.5117 0.7963 0.079 Uiso 1 1 calc R U . . .
C014 C 0.0715(3) -0.0080(2) 1.1796(2) 0.0613(7) Uani 1 1 d . . . . .
H014 H 0.0467 0.0146 1.1232 0.074 Uiso 1 1 calc R U . . .
C015 C 0.5452(3) 0.2421(2) 1.4097(2) 0.0680(8) Uani 1 1 d . . . . .
H015 H 0.6189 0.2940 1.4248 0.082 Uiso 1 1 calc R U . . .
C016 C 0.2250(4) 0.5924(2) 0.3129(2) 0.0703(8) Uani 1 1 d . . . . .
C017 C 0.5153(4) 0.1697(3) 1.4713(2) 0.0731(9) Uani 1 1 d . . . . .
H017 H 0.5681 0.1750 1.5274 0.088 Uiso 1 1 calc R U . . .
C018 C 0.4823(3) 1.0927(2) -0.2333(2) 0.0652(7) Uani 1 1 d . . . . .
H018 H 0.5343 1.1515 -0.2490 0.078 Uiso 1 1 calc R U . . .
C019 C 0.1509(3) 0.5721(2) 0.4656(2) 0.0665(8) Uani 1 1 d . . . . .
H019 H 0.0904 0.5873 0.5115 0.080 Uiso 1 1 calc R U . . .
C01A C -0.0388(3) 0.7320(3) -0.3572(2) 0.0697(8) Uani 1 1 d . . . . .
H01A H -0.1113 0.6795 -0.3742 0.084 Uiso 1 1 calc R U . . .
C01B C 0.1327(3) 0.7665(3) -0.0419(2) 0.0683(8) Uani 1 1 d . . . . .
H01B H 0.0531 0.7927 -0.0589 0.082 Uiso 1 1 calc R U . . .
C01C C 0.0364(4) -0.1295(2) 1.2917(3) 0.0762(9) Uani 1 1 d . . . . .
H01C H -0.0137 -0.1884 1.3088 0.091 Uiso 1 1 calc R U . . .
C01D C 0.1403(4) 0.7188(3) 0.0387(2) 0.0765(9) Uani 1 1 d . . . . .
H01D H 0.0647 0.7131 0.0751 0.092 Uiso 1 1 calc R U . . .
C01E C 0.0011(3) -0.0949(2) 1.2086(2) 0.0746(9) Uani 1 1 d . . . . .
H01E H -0.0727 -0.1312 1.1707 0.090 Uiso 1 1 calc R U . . .
C01F C -0.0117(3) 0.8082(3) -0.4152(2) 0.0742(9) Uani 1 1 d . . . . .
H01F H -0.0665 0.8060 -0.4700 0.089 Uiso 1 1 calc R U . . .
C01G C 0.1373(4) 0.6097(3) 0.3819(2) 0.0781(9) Uani 1 1 d . . . . .
H01G H 0.0663 0.6483 0.3717 0.094 Uiso 1 1 calc R U . . .
C01H C 0.2807(3) 0.6351(3) 0.1556(2) 0.0721(8) Uiso 1 1 d . . . . .
H01H H 0.3607 0.6053 0.1628 0.087 Uiso 1 1 calc R U . . .
C01I C 0.2014(4) 0.6340(3) 0.2225(2) 0.0805(9) Uani 1 1 d . . . . .
H01I H 0.1201 0.6620 0.2144 0.097 Uiso 1 1 calc R U . . .

loop_
_atom_site_aniso_label
_atom_site_aniso_U_11
_atom_site_aniso_U_22
_atom_site_aniso_U_33
_atom_site_aniso_U_23
_atom_site_aniso_U_13
_atom_site_aniso_U_12
N001 0.0565(12) 0.0534(11) 0.0378(10) 0.0129(8) 0.0003(8) 0.0069(9)
N002 0.0567(12) 0.0579(12) 0.0426(11) 0.0164(9) -0.0011(9) 0.0070(10)
C003 0.0556(14) 0.0502(13) 0.0414(12) 0.0109(10) 0.0058(10) 0.0146(11)
C004 0.0514(13) 0.0553(14) 0.0383(12) 0.0134(10) 0.0021(10) 0.0090(11)
C005 0.0545(13) 0.0545(14) 0.0368(11) 0.0063(10) 0.0019(10) 0.0156(11)
C006 0.0532(13) 0.0500(13) 0.0478(13) 0.0114(10) 0.0059(10) 0.0136(11)
C007 0.0627(15) 0.0599(15) 0.0389(12) 0.0124(11) 0.0061(11) 0.0250(12)
C008 0.0525(13) 0.0585(14) 0.0411(12) 0.0057(11) 0.0026(10) 0.0173(11)
C009 0.0530(13) 0.0503(13) 0.0458(13) 0.0163(11) 0.0031(10) 0.0083(11)
C00A 0.0630(15) 0.0453(13) 0.0440(13) 0.0123(10) 0.0021(11) 0.0032(11)
C00B 0.0585(14) 0.0537(14) 0.0425(12) 0.0106(11) -0.0024(10) 0.0147(11)
C00C 0.0629(15) 0.0522(13) 0.0412(12) 0.0096(10) 0.0092(11) 0.0204(11)
C00D 0.0614(15) 0.0512(13) 0.0412(12) 0.0128(10) 0.0025(11) 0.0073(11)
C00E 0.0629(15) 0.0606(15) 0.0379(12) 0.0091(11) 0.0048(10) 0.0253(12)
C00F 0.0583(15) 0.0683(16) 0.0378(12) 0.0106(11) -0.0009(10) 0.0152(12)
C00G 0.0605(15) 0.0533(14) 0.0490(13) 0.0137(11) 0.0111(11) 0.0168(12)
C00H 0.0633(16) 0.0558(15) 0.0485(14) 0.0101(11) -0.0002(11) 0.0125(12)
C00I 0.0544(14) 0.0578(15) 0.0531(14) 0.0224(12) 0.0020(11) 0.0069(11)
C00J 0.0687(16) 0.0550(15) 0.0444(13) 0.0092(11) 0.0050(12) 0.0091(12)
C00K 0.0703(17) 0.0522(14) 0.0499(14) 0.0144(11) 0.0051(12) 0.0141(12)
C00L 0.0546(14) 0.0611(15) 0.0495(14) 0.0201(12) 0.0007(11) 0.0104(12)
C00M 0.0595(15) 0.0660(17) 0.0558(15) 0.0225(13) 0.0019(12) 0.0116(13)
C00N 0.0636(16) 0.0591(15) 0.0498(14) 0.0029(12) 0.0013(12) 0.0108(13)
C00O 0.0699(17) 0.0540(14) 0.0474(14) 0.0128(11) 0.0054(12) 0.0046(12)
C00P 0.0739(18) 0.0522(14) 0.0544(15) 0.0144(12) 0.0046(13) 0.0106(13)
C00Q 0.0591(15) 0.0650(17) 0.0555(15) 0.0046(13) 0.0041(12) 0.0131(13)
C00R 0.088(2) 0.0567(15) 0.0535(15) 0.0193(12) 0.0132(14) 0.0253(14)
C00S 0.084(2) 0.0545(15) 0.0515(14) 0.0195(12) 0.0152(14) 0.0238(14)
C00T 0.0678(17) 0.0605(16) 0.0544(15) 0.0196(12) 0.0023(13) 0.0122(13)
C00U 0.0772(18) 0.0532(15) 0.0577(16) 0.0212(12) 0.0054(13) 0.0172(13)
C00V 0.0687(17) 0.0666(17) 0.0619(17) 0.0257(14) -0.0056(14) 0.0084(14)
C00W 0.086(2) 0.0524(15) 0.0491(14) 0.0167(12) -0.0058(14) 0.0022(14)
C00X 0.0638(16) 0.0614(16) 0.0550(15) 0.0214(13) 0.0059(12) 0.0107(13)
C00Y 0.094(2) 0.0641(17) 0.0467(15) 0.0048(13) 0.0159(14) -0.0079(16)
C00Z 0.0761(19) 0.080(2) 0.0449(14) 0.0108(13) 0.0001(13) 0.0281(16)
C010 0.082(2) 0.0631(17) 0.0676(18) 0.0285(15) 0.0180(15) 0.0221(15)
C011 0.082(2) 0.0751(19) 0.0437(14) 0.0131(13) -0.0009(13) 0.0292(16)
C012 0.0649(17) 0.0530(15) 0.0681(17) 0.0037(13) 0.0065(13) 0.0088(13)
C013 0.086(2) 0.0698(18) 0.0468(14) 0.0149(13) 0.0141(14) 0.0208(15)
C014 0.0603(16) 0.0623(16) 0.0611(16) 0.0102(13) -0.0029(13) 0.0079(13)
C015 0.0669(18) 0.0716(19) 0.0617(17) -0.0075(15) -0.0107(14) 0.0157(14)
C016 0.102(2) 0.0521(15) 0.0593(17) 0.0213(13) -0.0068(16) 0.0091(16)
C017 0.087(2) 0.090(2) 0.0451(15) 0.0017(15) -0.0157(14) 0.0372(19)
C018 0.0776(19) 0.0497(15) 0.0717(18) 0.0134(13) 0.0200(15) 0.0108(13)
C019 0.082(2) 0.0655(17) 0.0588(16) 0.0232(14) 0.0037(14) 0.0237(15)
C01A 0.0600(17) 0.083(2) 0.0624(17) -0.0096(15) -0.0043(13) 0.0153(15)
C01B 0.0696(18) 0.085(2) 0.0598(17) 0.0284(15) 0.0144(14) 0.0242(16)
C01C 0.077(2) 0.0576(17) 0.097(2) 0.0208(17) 0.0145(18) 0.0051(15)
C01D 0.086(2) 0.090(2) 0.0605(18) 0.0279(16) 0.0248(16) 0.0138(18)
C01E 0.0666(18) 0.0615(18) 0.093(2) 0.0084(17) 0.0001(17) 0.0007(14)
C01F 0.075(2) 0.102(3) 0.0470(15) 0.0014(16) -0.0098(14) 0.0301(18)
C01G 0.107(3) 0.074(2) 0.0621(18) 0.0277(16) 0.0006(17) 0.0318(19)
C01I 0.100(3) 0.075(2) 0.071(2) 0.0174(16) 0.0117(18) 0.0196(18)

loop_
_atom_type_symbol
_atom_type_description
_atom_type_scat_dispersion_real
_atom_type_scat_dispersion_imag
_atom_type_scat_source
C C 0.0181 0.0091 'International Tables Vol C Tables 4.2.6.8 and 6.1.1.4'
H H 0.0000 0.0000 'International Tables Vol C Tables 4.2.6.8 and 6.1.1.4'
N N 0.0311 0.0180 'International Tables Vol C Tables 4.2.6.8 and 6.1.1.4'

loop_
_geom_angle_atom_site_label_1
_geom_angle_atom_site_label_2
_geom_angle_atom_site_label_3
_geom_angle
_geom_angle_site_symmetry_1
_geom_angle_site_symmetry_3
_geom_angle_publ_flag
C005 N001 C004 126.0(2) . . ?
C005 N001 C006 108.62(19) . . ?
C006 N001 C004 125.3(2) . . ?
C003 N002 C008 108.3(2) . . ?
C003 N002 C00D 124.4(2) . . ?
C008 N002 C00D 127.0(2) . . ?
N002 C003 C00C 109.0(2) . . ?
C00H C003 N002 129.2(2) . . ?
C00H C003 C00C 121.8(2) . . ?
C00B C004 N001 120.6(2) . . ?
C00B C004 C00J 118.7(2) . . ?
C00J C004 N001 120.7(2) . . ?
N001 C005 C007 108.2(2) . . ?
C00N C005 N001 130.0(2) . . ?
C00N C005 C007 121.7(2) . . ?
N001 C006 C00G 108.8(2) . . ?
C014 C006 N001 129.7(2) . . ?
C014 C006 C00G 121.5(2) . . ?
C005 C007 C00G 107.4(2) . . ?
C011 C007 C005 119.4(3) . . ?
C011 C007 C00G 133.2(3) . . ?
N002 C008 C00E 108.6(2) . . ?
C00Q C008 N002 129.4(2) . . ?
C00Q C008 C00E 122.0(2) . . ?
C00K C009 C00A 120.7(2) . . ?
C00R C009 C00A 122.0(2) . . ?
C00R C009 C00K 117.3(2) . . ?
C00O C00A C009 121.3(2) . . ?
C00O C00A C019 117.4(2) . . ?
C019 C00A C009 121.3(2) . . ?
C004 C00B H00B 119.7 . . ?
C00F C00B C004 120.5(2) . . ?
C00F C00B H00B 119.7 . . ?
C003 C00C C00E 106.8(2) . . ?
C00S C00C C003 118.8(3) . . ?
C00S C00C C00E 134.3(2) . . ?
C00M C00D N002 119.9(2) . . ?
C01B C00D N002 120.8(2) . . ?
C01B C00D C00M 119.3(2) . . ?
C008 C00E C00C 107.3(2) . . ?
C00Z C00E C008 119.2(3) . . ?
C00Z C00E C00C 133.5(3) . . ?
C00B C00F H00F 119.3 . . ?
C00B C00F C00L 121.3(2) . . ?
C00L C00F H00F 119.3 . . ?
C006 C00G C007 107.0(2) . . ?
C010 C00G C006 119.3(3) . . ?
C010 C00G C007 133.6(3) . . ?
C003 C00H H00H 121.2 . . ?
C012 C00H C003 117.7(2) . . ?
C012 C00H H00H 121.2 . . ?
C00U C00I C00X 118.5(2) . . ?
C00U C00I C013 117.2(2) . . ?
C013 C00I C00X 124.3(3) . . ?
C004 C00J H00J 119.9 . . ?
C00P C00J C004 120.3(2) . . ?
C00P C00J H00J 119.9 . . ?
C009 C00K H00K 119.5 . . ?
C00U C00K C009 121.0(3) . . ?
C00U C00K H00K 119.5 . . ?
C00F C00L C00T 122.9(2) . . ?
C00P C00L C00F 117.2(2) . . ?
C00P C00L C00T 119.9(3) . . ?
C00D C00M H00M 119.9 . . ?
C00V C00M C00D 120.3(3) . . ?
C00V C00M H00M 119.9 . . ?
C005 C00N H00N 121.3 . . ?
C005 C00N C015 117.3(3) . . ?
C015 C00N H00N 121.3 . . ?
C00A C00O H00O 119.8 . . ?
C00A C00O C00Y 120.4(3) . . ?
C00Y C00O H00O 119.8 . . ?
C00J C00P C00L 121.8(3) . . ?
C00J C00P H00P 119.1 . . ?
C00L C00P H00P 119.1 . . ?
C008 C00Q H00Q 121.4 . . ?
C01A C00Q C008 117.2(3) . . ?
C01A C00Q H00Q 121.4 . . ?
C009 C00R H00R 119.3 . . ?
C013 C00R C009 121.4(3) . . ?
C013 C00R H00R 119.3 . . ?
C00C C00S H00S 120.3 . . ?
C018 C00S C00C 119.5(3) . . ?
C018 C00S H00S 120.3 . . ?
C00L C00T H00T 117.1 . . ?
C00X C00T C00L 125.8(3) . . ?
C00X C00T H00T 117.1 . . ?
C00I C00U H00U 118.9 . . ?
C00K C00U C00I 122.3(3) . . ?
C00K C00U H00U 118.9 . . ?
C00M C00V H00V 119.0 . . ?
C00W C00V C00M 121.9(3) . . ?
C00W C00V H00V 119.0 . . ?
C00V C00W C01D 117.3(3) . . ?
C00V C00W C01H 117.2(3) . . ?
C01D C00W C01H 125.4(3) . . ?
C00I C00X H00X 115.6 . . ?
C00T C00X C00I 128.7(3) . . ?
C00T C00X H00X 115.6 . . ?
C00O C00Y H00Y 119.5 . . ?
C00O C00Y C016 120.9(3) . . ?
C016 C00Y H00Y 119.5 . . ?
C00E C00Z H00Z 120.5 . . ?
C01F C00Z C00E 119.0(3) . . ?
C01F C00Z H00Z 120.5 . . ?
C00G C010 H010 120.6 . . ?
C01C C010 C00G 118.8(3) . . ?
C01C C010 H010 120.6 . . ?
C007 C011 H011 120.4 . . ?
C017 C011 C007 119.2(3) . . ?
C017 C011 H011 120.4 . . ?
C00H C012 H012 119.3 . . ?
C00H C012 C018 121.4(3) . . ?
C018 C012 H012 119.3 . . ?
C00I C013 H013 119.6 . . ?
C00R C013 C00I 120.8(3) . . ?
C00R C013 H013 119.6 . . ?
C006 C014 H014 121.4 . . ?
C01E C014 C006 117.3(3) . . ?
C01E C014 H014 121.4 . . ?
C00N C015 H015 119.3 . . ?
C00N C015 C017 121.4(3) . . ?
C017 C015 H015 119.3 . . ?
C00Y C016 C01I 123.7(3) . . ?
C01G C016 C00Y 117.7(3) . . ?
C01G C016 C01I 118.5(3) . . ?
C011 C017 C015 121.0(3) . . ?
C011 C017 H017 119.5 . . ?
C015 C017 H017 119.5 . . ?
C00S C018 C012 120.8(3) . . ?
C00S C018 H018 119.6 . . ?
C012 C018 H018 119.6 . . ?
C00A C019 H019 119.1 . . ?
C01G C019 C00A 121.8(3) . . ?
C01G C019 H019 119.1 . . ?
C00Q C01A H01A 119.2 . . ?
C00Q C01A C01F 121.6(3) . . ?
C01F C01A H01A 119.2 . . ?
C00D C01B H01B 120.2 . . ?
C00D C01B C01D 119.6(3) . . ?
C01D C01B H01B 120.2 . . ?
C010 C01C H01C 119.6 . . ?
C010 C01C C01E 120.9(3) . . ?
C01E C01C H01C 119.6 . . ?
C00W C01D H01D 119.2 . . ?
C01B C01D C00W 121.5(3) . . ?
C01B C01D H01D 119.2 . . ?
C014 C01E H01E 118.9 . . ?
C01C C01E C014 122.2(3) . . ?
C01C C01E H01E 118.9 . . ?
C00Z C01F C01A 120.9(3) . . ?
C00Z C01F H01F 119.6 . . ?
C01A C01F H01F 119.6 . . ?
C016 C01G C019 121.7(3) . . ?
C016 C01G H01G 119.1 . . ?
C019 C01G H01G 119.1 . . ?
C00W C01H H01H 116.8 . . ?
C01I C01H C00W 126.5(3) . . ?
C01I C01H H01H 116.8 . . ?
C016 C01I H01I 116.7 . . ?
C01H C01I C016 126.7(4) . . ?
C01H C01I H01I 116.7 . . ?

loop_
_geom_bond_atom_site_label_1
_geom_bond_atom_site_label_2
_geom_bond_distance
_geom_bond_site_symmetry_2
_geom_bond_publ_flag
N001 C004 1.419(3) . ?
N001 C005 1.396(3) . ?
N001 C006 1.398(3) . ?
N002 C003 1.396(3) . ?
N002 C008 1.397(3) . ?
N002 C00D 1.425(3) . ?
C003 C00C 1.406(3) . ?
C003 C00H 1.386(4) . ?
C004 C00B 1.386(3) . ?
C004 C00J 1.386(4) . ?
C005 C007 1.411(3) . ?
C005 C00N 1.383(4) . ?
C006 C00G 1.402(3) . ?
C006 C014 1.389(4) . ?
C007 C00G 1.437(4) . ?
C007 C011 1.389(4) . ?
C008 C00E 1.408(4) . ?
C008 C00Q 1.384(4) . ?
C009 C00A 1.480(3) . ?
C009 C00K 1.393(4) . ?
C009 C00R 1.391(4) . ?
C00A C00O 1.383(4) . ?
C00A C019 1.400(4) . ?
C00B H00B 0.9300 . ?
C00B C00F 1.380(3) . ?
C00C C00E 1.440(4) . ?
C00C C00S 1.396(4) . ?
C00D C00M 1.380(4) . ?
C00D C01B 1.377(4) . ?
C00E C00Z 1.392(4) . ?
C00F H00F 0.9300 . ?
C00F C00L 1.397(4) . ?
C00G C010 1.402(4) . ?
C00H H00H 0.9300 . ?
C00H C012 1.381(4) . ?
C00I C00U 1.380(4) . ?
C00I C00X 1.469(3) . ?
C00I C013 1.397(4) . ?
C00J H00J 0.9300 . ?
C00J C00P 1.381(4) . ?
C00K H00K 0.9300 . ?
C00K C00U 1.372(4) . ?
C00L C00P 1.385(4) . ?
C00L C00T 1.477(3) . ?
C00M H00M 0.9300 . ?
C00M C00V 1.376(4) . ?
C00N H00N 0.9300 . ?
C00N C015 1.386(4) . ?
C00O H00O 0.9300 . ?
C00O C00Y 1.399(4) . ?
C00P H00P 0.9300 . ?
C00Q H00Q 0.9300 . ?
C00Q C01A 1.383(4) . ?
C00R H00R 0.9300 . ?
C00R C013 1.387(4) . ?
C00S H00S 0.9300 . ?
C00S C018 1.371(4) . ?
C00T H00T 0.9300 . ?
C00T C00X 1.312(4) . ?
C00U H00U 0.9300 . ?
C00V H00V 0.9300 . ?
C00V C00W 1.372(4) . ?
C00W C01D 1.392(5) . ?
C00W C01H 1.494(4) . ?
C00X H00X 0.9300 . ?
C00Y H00Y 0.9300 . ?
C00Y C016 1.404(5) . ?
C00Z H00Z 0.9300 . ?
C00Z C01F 1.374(5) . ?
C010 H010 0.9300 . ?
C010 C01C 1.372(5) . ?
C011 H011 0.9300 . ?
C011 C017 1.367(5) . ?
C012 H012 0.9300 . ?
C012 C018 1.388(4) . ?
C013 H013 0.9300 . ?
C014 H014 0.9300 . ?
C014 C01E 1.380(4) . ?
C015 H015 0.9300 . ?
C015 C017 1.393(5) . ?
C016 C01G 1.362(5) . ?
C016 C01I 1.493(4) . ?
C017 H017 0.9300 . ?
C018 H018 0.9300 . ?
C019 H019 0.9300 . ?
C019 C01G 1.365(4) . ?
C01A H01A 0.9300 . ?
C01A C01F 1.391(5) . ?
C01B H01B 0.9300 . ?
C01B C01D 1.388(4) . ?
C01C H01C 0.9300 . ?
C01C C01E 1.377(5) . ?
C01D H01D 0.9300 . ?
C01E H01E 0.9300 . ?
C01F H01F 0.9300 . ?
C01G H01G 0.9300 . ?
C01H H01H 0.9300 . ?
C01H C01I 1.267(4) . ?
C01I H01I 0.9300 . ?

loop_
_geom_torsion_atom_site_label_1
_geom_torsion_atom_site_label_2
_geom_torsion_atom_site_label_3
_geom_torsion_atom_site_label_4
_geom_torsion
_geom_torsion_site_symmetry_1
_geom_torsion_site_symmetry_2
_geom_torsion_site_symmetry_3
_geom_torsion_site_symmetry_4
_geom_torsion_publ_flag
N001 C004 C00B C00F -178.9(2) . . . . ?
N001 C004 C00J C00P -179.9(2) . . . . ?
N001 C005 C007 C00G 0.6(3) . . . . ?
N001 C005 C007 C011 179.3(2) . . . . ?
N001 C005 C00N C015 -178.0(3) . . . . ?
N001 C006 C00G C007 0.2(3) . . . . ?
N001 C006 C00G C010 179.5(2) . . . . ?
N001 C006 C014 C01E -178.2(3) . . . . ?
N002 C003 C00C C00E 0.0(3) . . . . ?
N002 C003 C00C C00S -179.6(2) . . . . ?
N002 C003 C00H C012 179.3(2) . . . . ?
N002 C008 C00E C00C -0.3(3) . . . . ?
N002 C008 C00E C00Z 179.6(2) . . . . ?
N002 C008 C00Q C01A -178.7(3) . . . . ?
N002 C00D C00M C00V 175.0(3) . . . . ?
N002 C00D C01B C01D -175.3(3) . . . . ?
C003 N002 C008 C00E 0.3(3) . . . . ?
C003 N002 C008 C00Q 178.7(3) . . . . ?
C003 N002 C00D C00M -60.5(4) . . . . ?
C003 N002 C00D C01B 117.2(3) . . . . ?
C003 C00C C00E C008 0.2(3) . . . . ?
C003 C00C C00E C00Z -179.7(3) . . . . ?
C003 C00C C00S C018 0.1(4) . . . . ?
C003 C00H C012 C018 0.8(4) . . . . ?
C004 N001 C005 C007 -178.0(2) . . . . ?
C004 N001 C005 C00N -0.7(4) . . . . ?
C004 N001 C006 C00G 177.7(2) . . . . ?
C004 N001 C006 C014 -4.6(4) . . . . ?
C004 C00B C00F C00L -1.4(4) . . . . ?
C004 C00J C00P C00L -1.1(4) . . . . ?
C005 N001 C004 C00B 126.4(3) . . . . ?
C005 N001 C004 C00J -53.0(4) . . . . ?
C005 N001 C006 C00G 0.1(3) . . . . ?
C005 N001 C006 C014 177.8(3) . . . . ?
C005 C007 C00G C006 -0.5(3) . . . . ?
C005 C007 C00G C010 -179.6(3) . . . . ?
C005 C007 C011 C017 -0.9(4) . . . . ?
C005 C00N C015 C017 -0.5(4) . . . . ?
C006 N001 C004 C00B -50.7(3) . . . . ?
C006 N001 C004 C00J 129.9(3) . . . . ?
C006 N001 C005 C007 -0.5(3) . . . . ?
C006 N001 C005 C00N 176.8(3) . . . . ?
C006 C00G C010 C01C -1.5(4) . . . . ?
C006 C014 C01E C01C 0.0(5) . . . . ?
C007 C005 C00N C015 -1.0(4) . . . . ?
C007 C00G C010 C01C 177.5(3) . . . . ?
C007 C011 C017 C015 -0.6(4) . . . . ?
C008 N002 C003 C00C -0.1(3) . . . . ?
C008 N002 C003 C00H 179.5(2) . . . . ?
C008 N002 C00D C00M 125.5(3) . . . . ?
C008 N002 C00D C01B -56.8(4) . . . . ?
C008 C00E C00Z C01F -0.9(4) . . . . ?
C008 C00Q C01A C01F -0.2(4) . . . . ?
C009 C00A C00O C00Y 178.4(2) . . . . ?
C009 C00A C019 C01G -176.6(3) . . . . ?
C009 C00K C00U C00I -0.5(5) . . . . ?
C009 C00R C013 C00I -0.4(5) . . . . ?
C00A C009 C00K C00U -178.5(3) . . . . ?
C00A C009 C00R C013 179.0(3) . . . . ?
C00A C00O C00Y C016 -1.6(4) . . . . ?
C00A C019 C01G C016 -1.8(5) . . . . ?
C00B C004 C00J C00P 0.7(4) . . . . ?
C00B C00F C00L C00P 0.9(4) . . . . ?
C00B C00F C00L C00T -178.7(2) . . . . ?
C00C C003 C00H C012 -1.2(4) . . . . ?
C00C C00E C00Z C01F 179.0(3) . . . . ?
C00C C00S C018 C012 -0.5(4) . . . . ?
C00D N002 C003 C00C -175.1(2) . . . . ?
C00D N002 C003 C00H 4.5(4) . . . . ?
C00D N002 C008 C00E 175.1(2) . . . . ?
C00D N002 C008 C00Q -6.5(4) . . . . ?
C00D C00M C00V C00W 0.2(5) . . . . ?
C00D C01B C01D C00W 0.5(5) . . . . ?
C00E C008 C00Q C01A -0.4(4) . . . . ?
C00E C00C C00S C018 -179.3(3) . . . . ?
C00E C00Z C01F C01A 0.3(4) . . . . ?
C00F C00L C00P C00J 0.3(4) . . . . ?
C00F C00L C00T C00X -10.7(5) . . . . ?
C00G C006 C014 C01E -0.8(4) . . . . ?
C00G C007 C011 C017 177.4(3) . . . . ?
C00G C010 C01C C01E 0.7(5) . . . . ?
C00H C003 C00C C00E -179.7(2) . . . . ?
C00H C003 C00C C00S 0.8(4) . . . . ?
C00H C012 C018 C00S 0.1(4) . . . . ?
C00J C004 C00B C00F 0.5(4) . . . . ?
C00K C009 C00A C00O -35.9(4) . . . . ?
C00K C009 C00A C019 143.1(3) . . . . ?
C00K C009 C00R C013 -0.4(4) . . . . ?
C00L C00T C00X C00I 177.7(3) . . . . ?
C00M C00D C01B C01D 2.4(5) . . . . ?
C00M C00V C00W C01D 2.6(5) . . . . ?
C00M C00V C00W C01H -175.1(3) . . . . ?
C00N C005 C007 C00G -176.9(2) . . . . ?
C00N C005 C007 C011 1.7(4) . . . . ?
C00N C015 C017 C011 1.4(5) . . . . ?
C00O C00A C019 C01G 2.4(5) . . . . ?
C00O C00Y C016 C01G 2.2(5) . . . . ?
C00O C00Y C016 C01I -176.8(3) . . . . ?
C00P C00L C00T C00X 169.7(3) . . . . ?
C00Q C008 C00E C00C -178.9(2) . . . . ?
C00Q C008 C00E C00Z 1.0(4) . . . . ?
C00Q C01A C01F C00Z 0.3(5) . . . . ?
C00R C009 C00A C00O 144.8(3) . . . . ?
C00R C009 C00A C019 -36.2(4) . . . . ?
C00R C009 C00K C00U 0.9(4) . . . . ?
C00S C00C C00E C008 179.7(3) . . . . ?
C00S C00C C00E C00Z -0.2(5) . . . . ?
C00T C00L C00P C00J 180.0(3) . . . . ?
C00U C00I C00X C00T 178.7(3) . . . . ?
C00U C00I C013 C00R 0.8(5) . . . . ?
C00V C00W C01D C01B -2.9(5) . . . . ?
C00V C00W C01H C01I 171.4(3) . . . . ?
C00W C01H C01I C016 -178.2(3) . . . . ?
C00X C00I C00U C00K 178.8(3) . . . . ?
C00X C00I C013 C00R -178.3(3) . . . . ?
C00Y C016 C01G C019 -0.5(5) . . . . ?
C00Y C016 C01I C01H -9.4(6) . . . . ?
C010 C01C C01E C014 0.0(5) . . . . ?
C011 C007 C00G C006 -178.9(3) . . . . ?
C011 C007 C00G C010 2.0(5) . . . . ?
C013 C00I C00U C00K -0.3(4) . . . . ?
C013 C00I C00X C00T -2.3(5) . . . . ?
C014 C006 C00G C007 -177.7(2) . . . . ?
C014 C006 C00G C010 1.5(4) . . . . ?
C019 C00A C00O C00Y -0.7(4) . . . . ?
C01B C00D C00M C00V -2.7(4) . . . . ?
C01D C00W C01H C01I -6.1(5) . . . . ?
C01G C016 C01I C01H 171.5(4) . . . . ?
C01H C00W C01D C01B 174.6(3) . . . . ?
C01I C016 C01G C019 178.5(3) . . . . ?
